data_7153081
loop_
_publ_author_name
'Ito, Yosuke'
'Tomiyasu, Yuichi'
'Kawanabe, Takahiro'
'Uemura, Keisuke'
'Ushimizu, Yuu'
'Nishino, Hiroshi'

_publ_section_title
;
 One-pot synthesis of cyclophane-type macrocycles using
 manganese(III)-mediated oxidative radical cyclization.
;
_journal_issue 5
_journal_name_full 'Organic &amp; biomolecular chemistry'
_journal_page_first 1491
_journal_page_last 1507
_journal_paper_doi 10.1039/c0ob00683a
_journal_volume 9
_journal_year 2011
_chemical_formula_moiety 'C54 H56 O8 '
_chemical_formula_sum 'C54 H56 O8'
_chemical_formula_weight 833.03
_space_group_IT_number 15
_symmetry_cell_setting monoclinic
_symmetry_Int_Tables_number 15
_symmetry_space_group_name_Hall '-C 2yc'
_symmetry_space_group_name_H-M 'C 1 2/c 1'
_cell_angle_alpha 90.0000
_cell_angle_beta 118.413(8)
_cell_angle_gamma 90.0000
_cell_formula_units_Z 4
_cell_length_a 14.5489(17)
_cell_length_b 31.423(9)
_cell_length_c 11.6090(13)
_cell_measurement_reflns_used 25
_cell_measurement_temperature 298.1
_cell_measurement_theta_max 17.1
_cell_measurement_theta_min 15.1
_cell_volume 4668.0(16)
_computing_cell_refinement WinAFC
_computing_data_collection WinAFC
_computing_data_reduction CrystalStructure
_computing_publication_material 'CrystalStructure 3.8'
_computing_structure_refinement CRYSTALS
_computing_structure_solution SIR92
_diffrn_measured_fraction_theta_full 0.999
_diffrn_measured_fraction_theta_max 0.999
_diffrn_measurement_device_type 'Rigaku AFC7R'
_diffrn_measurement_method \w
_diffrn_radiation_type MoK\a
_diffrn_radiation_wavelength 0.71069
_diffrn_reflns_av_R_equivalents 0.124
_diffrn_reflns_limit_h_max 18
_diffrn_reflns_limit_h_min -10
_diffrn_reflns_limit_k_max 40
_diffrn_reflns_limit_k_min 0
_diffrn_reflns_limit_l_max 13
_diffrn_reflns_limit_l_min -15
_diffrn_reflns_number 6419
_diffrn_reflns_theta_full 27.49
_diffrn_reflns_theta_max 27.49
_diffrn_standards_decay_% -36.48
_diffrn_standards_interval_count 0
_diffrn_standards_number 3
_exptl_absorpt_coefficient_mu 0.078
_exptl_absorpt_correction_T_max 0.947
_exptl_absorpt_correction_T_min 0.735
_exptl_absorpt_correction_type psi-scan
_exptl_absorpt_process_details '(North, Phillips & Mathews, 1968)'
_exptl_crystal_colour colorless
_exptl_crystal_density_diffrn 1.185
_exptl_crystal_density_method 'not measured'
_exptl_crystal_description block
_exptl_crystal_F_000 1776.00
_exptl_crystal_size_max 0.90
_exptl_crystal_size_mid 0.80
_exptl_crystal_size_min 0.70
_refine_diff_density_max 0.86
_refine_diff_density_min -0.77
_refine_ls_extinction_coef 245(18)
_refine_ls_extinction_method 'Larson (1970) Crystallographic Computing eq. 22'
_refine_ls_goodness_of_fit_ref 4.749
_refine_ls_hydrogen_treatment refall
_refine_ls_number_parameters 309
_refine_ls_number_reflns 2891
_refine_ls_R_factor_gt 0.0878
_refine_ls_shift/su_max 0.0010
_refine_ls_structure_factor_coef Fsqd
_refine_ls_weighting_details 'w = 1/\s^2^(Fo^2^)'
_refine_ls_weighting_scheme sigma
_refine_ls_wR_factor_ref 0.1042
_reflns_number_gt 2876
_reflns_number_total 5364
_reflns_threshold_expression F^2^>2.0\s(F^2^)
_cod_data_source_file c0ob00683a.txt
_cod_data_source_block '_itoh'
_cod_original_cell_volume 4668.0(15)
_cod_original_formula_sum 'C54 H56 O8 '
_cod_database_code 7153081

loop_
_symmetry_equiv_pos_site_id
_symmetry_equiv_pos_as_xyz
1 +X,+Y,+Z
2 -X,+Y,1/2-Z
3 -X,-Y,-Z
4 +X,-Y,1/2+Z
5 1/2+X,1/2+Y,+Z
6 1/2-X,1/2+Y,1/2-Z
7 1/2-X,1/2-Y,-Z
8 1/2+X,1/2-Y,1/2+Z

loop_
_atom_site_label
_atom_site_type_symbol
_atom_site_fract_x
_atom_site_fract_y
_atom_site_fract_z
_atom_site_U_iso_or_equiv
_atom_site_adp_type
_atom_site_occupancy
_atom_site_symmetry_multiplicity
_atom_site_calc_flag
_atom_site_refinement_flags
O(1) O 0.7550(2) 0.40607(13) 0.5545(3) 0.0706(14) Uani 1.00 1 d .
O(2) O 0.8574(3) 0.27748(14) 0.5720(3) 0.1047(19) Uani 1.00 1 d .
O(3) O 0.8075(2) 0.27374(14) 0.7264(3) 0.0739(15) Uani 1.00 1 d .
O(4) O 0.8819(2) 0.23611(12) 0.9804(3) 0.0809(15) Uani 1.00 1 d .
C(1) C 0.9449(8) 0.3879(3) 1.1840(8) 0.314(6) Uani 1.00 1 d .
C(2) C 0.9326(8) 0.3641(3) 1.1045(6) 0.219(5) Uani 1.00 1 d .
C(3) C 0.8324(4) 0.3642(2) 0.9709(5) 0.112(2) Uani 1.00 1 d .
C(4) C 0.8603(3) 0.36237(17) 0.8608(4) 0.078(2) Uani 1.00 1 d .
C(5) C 0.7640(3) 0.36010(17) 0.7251(4) 0.059(2) Uani 1.00 1 d .
C(6) C 0.7893(4) 0.3385(2) 0.6263(5) 0.060(2) Uani 1.00 1 d .
C(7) C 0.8226(4) 0.2946(2) 0.6356(6) 0.073(2) Uani 1.00 1 d .
C(8) C 0.8481(4) 0.23144(18) 0.7610(5) 0.083(2) Uani 1.00 1 d .
C(9) C 0.9311(4) 0.23021(17) 0.9023(5) 0.078(2) Uani 1.00 1 d .
C(10) C 0.9438(5) 0.23666(17) 1.1159(5) 0.065(2) Uani 1.00 1 d .
C(11) C 1.0513(5) 0.23698(16) 1.1771(6) 0.069(2) Uani 1.00 1 d .
C(12) C 0.8928(4) 0.23684(16) 1.1884(6) 0.068(2) Uani 1.00 1 d .
C(13) C 0.7177(4) 0.4035(2) 0.6530(5) 0.060(2) Uani 1.00 1 d .
C(14) C 0.7856(4) 0.3667(2) 0.5402(5) 0.063(2) Uani 1.00 1 d .
C(15) C 0.7560(6) 0.4428(2) 0.7373(5) 0.073(2) Uani 1.00 1 d .
C(16) C 0.7079(5) 0.4572(2) 0.8080(6) 0.102(3) Uani 1.00 1 d .
C(17) C 0.7474(8) 0.4915(3) 0.8897(9) 0.145(4) Uani 1.00 1 d .
C(18) C 0.8342(10) 0.5120(3) 0.9032(10) 0.158(5) Uani 1.00 1 d .
C(19) C 0.8819(7) 0.4986(3) 0.8311(8) 0.143(4) Uani 1.00 1 d .
C(20) C 0.8436(6) 0.4637(2) 0.7499(6) 0.106(3) Uani 1.00 1 d .
C(21) C 0.5974(5) 0.4034(2) 0.5730(5) 0.071(2) Uani 1.00 1 d .
C(22) C 0.5505(7) 0.4309(2) 0.4713(8) 0.206(4) Uani 1.00 1 d .
C(23) C 0.4436(8) 0.4337(3) 0.3997(9) 0.227(5) Uani 1.00 1 d .
C(24) C 0.3821(6) 0.4104(3) 0.4287(8) 0.138(4) Uani 1.00 1 d .
C(25) C 0.4259(6) 0.3826(2) 0.5254(9) 0.127(3) Uani 1.00 1 d .
C(26) C 0.5341(6) 0.3789(2) 0.6002(6) 0.097(3) Uani 1.00 1 d .
C(27) C 0.8123(4) 0.36373(16) 0.4305(4) 0.095(2) Uani 1.00 1 d .
H(1) H 0.8826 0.3983 1.1811 0.271 Uiso 1.00 1 c R
H(2) H 0.9690 0.4076 1.1425 0.271 Uiso 1.00 1 c R
H(3) H 0.9897 0.3568 1.0902 0.250 Uiso 1.00 1 c R
H(4) H 0.9218 0.3421 1.1529 0.250 Uiso 1.00 1 c R
H(5) H 0.7889 0.3406 0.9630 0.133 Uiso 1.00 1 c R
H(6) H 0.7957 0.3899 0.9638 0.133 Uiso 1.00 1 c R
H(7) H 0.9022 0.3379 0.8726 0.089 Uiso 1.00 1 c R
H(8) H 0.8990 0.3872 0.8648 0.089 Uiso 1.00 1 c R
H(9) H 0.7107 0.3445 0.7314 0.069 Uiso 1.00 1 c R
H(10) H 0.7931 0.2125 0.7481 0.100 Uiso 1.00 1 c R
H(11) H 0.8777 0.2230 0.7072 0.100 Uiso 1.00 1 c R
H(12) H 0.9656 0.2034 0.9215 0.096 Uiso 1.00 1 c R
H(13) H 0.9806 0.2522 0.9191 0.096 Uiso 1.00 1 c R
H(14) H 1.0912 0.2370 1.1217 0.085 Uiso 1.00 1 c R
H(15) H 0.8195 0.2364 1.1418 0.082 Uiso 1.00 1 c R
H(16) H 0.8775 0.4541 0.7021 0.115 Uiso 1.00 1 c R
H(17) H 0.9413 0.5134 0.8379 0.152 Uiso 1.00 1 c R
H(18) H 0.8616 0.5354 0.9614 0.161 Uiso 1.00 1 c R
H(19) H 0.7136 0.5011 0.9378 0.160 Uiso 1.00 1 c R
H(20) H 0.6472 0.4432 0.7997 0.119 Uiso 1.00 1 c R
H(21) H 0.5927 0.4485 0.4491 0.223 Uiso 1.00 1 c R
H(22) H 0.4133 0.4530 0.3282 0.249 Uiso 1.00 1 c R
H(23) H 0.3083 0.4133 0.3811 0.148 Uiso 1.00 1 c R
H(24) H 0.3825 0.3645 0.5445 0.143 Uiso 1.00 1 c R
H(25) H 0.5633 0.3593 0.6709 0.112 Uiso 1.00 1 c R
H(26) H 0.8643 0.3842 0.4431 0.127 Uiso 1.00 1 c R
H(27) H 0.8380 0.3360 0.4294 0.127 Uiso 1.00 1 c R
H(28) H 0.7515 0.3690 0.3495 0.127 Uiso 1.00 1 c R

loop_
_atom_site_aniso_label
_atom_site_aniso_U_11
_atom_site_aniso_U_22
_atom_site_aniso_U_33
_atom_site_aniso_U_12
_atom_site_aniso_U_13
_atom_site_aniso_U_23
O(1) 0.080(3) 0.083(3) 0.055(2) -0.006(2) 0.036(2) -0.001(2)
O(2) 0.135(4) 0.110(3) 0.103(3) 0.024(3) 0.084(3) -0.006(2)
O(3) 0.089(3) 0.077(3) 0.060(2) 0.010(2) 0.039(2) 0.005(2)
O(4) 0.064(3) 0.116(3) 0.065(2) 0.008(2) 0.033(2) 0.005(2)
C(1) 0.198(12) 0.264(12) 0.215(13) 0.122(9) -0.119(9) -0.077(10)
C(2) 0.188(11) 0.383(18) 0.055(5) 0.096(11) 0.033(6) -0.049(7)
C(3) 0.117(6) 0.161(7) 0.054(4) 0.035(5) 0.038(4) -0.011(4)
C(4) 0.070(4) 0.095(5) 0.059(3) 0.021(3) 0.023(3) -0.007(3)
C(5) 0.050(4) 0.074(4) 0.049(3) 0.008(3) 0.022(3) 0.001(3)
C(6) 0.059(4) 0.071(5) 0.051(3) 0.004(3) 0.026(3) -0.008(4)
C(7) 0.068(5) 0.087(6) 0.060(4) -0.005(4) 0.028(3) -0.008(4)
C(8) 0.096(5) 0.079(5) 0.075(4) 0.002(4) 0.041(4) 0.000(4)
C(9) 0.078(5) 0.088(5) 0.073(4) 0.018(4) 0.041(4) 0.009(3)
C(10) 0.051(5) 0.072(4) 0.066(4) 0.005(3) 0.023(4) 0.002(3)
C(11) 0.063(5) 0.085(4) 0.066(4) 0.004(4) 0.035(3) -0.001(3)
C(12) 0.047(4) 0.092(4) 0.067(4) -0.002(3) 0.030(4) 0.006(4)
C(13) 0.057(4) 0.074(4) 0.046(3) 0.002(4) 0.023(3) -0.003(3)
C(14) 0.063(4) 0.076(5) 0.052(4) -0.007(4) 0.029(3) -0.010(4)
C(15) 0.079(5) 0.078(5) 0.043(4) -0.001(4) 0.014(4) -0.000(3)
C(16) 0.119(6) 0.109(6) 0.071(4) 0.033(5) 0.039(5) -0.010(4)
C(17) 0.195(11) 0.113(9) 0.092(6) 0.051(7) 0.042(8) -0.025(6)
C(18) 0.239(15) 0.068(7) 0.096(7) 0.005(8) 0.023(9) -0.021(6)
C(19) 0.170(9) 0.114(8) 0.097(7) -0.047(7) 0.024(6) -0.018(5)
C(20) 0.120(7) 0.099(6) 0.069(5) -0.035(5) 0.021(4) -0.018(4)
C(21) 0.066(5) 0.083(5) 0.057(4) 0.003(4) 0.024(4) 0.012(3)
C(22) 0.080(7) 0.285(11) 0.192(8) 0.009(7) 0.014(6) 0.175(8)
C(23) 0.084(8) 0.356(15) 0.181(9) 0.022(9) 0.015(8) 0.167(8)
C(24) 0.065(7) 0.213(11) 0.093(6) 0.033(7) 0.002(5) 0.021(6)
C(25) 0.057(6) 0.133(7) 0.168(8) -0.002(5) 0.035(5) 0.012(6)
C(26) 0.076(6) 0.093(6) 0.111(5) 0.018(4) 0.035(5) 0.031(4)
C(27) 0.127(5) 0.110(5) 0.082(4) -0.023(4) 0.077(4) -0.017(3)

loop_
_atom_type_symbol
_atom_type_description
_atom_type_scat_dispersion_real
_atom_type_scat_dispersion_imag
_atom_type_scat_source
C C 0.003 0.002
;
International Tables for Crystallography
(1992, Vol. C, Tables 4.2.6.8 and 6.1.1.4)
;
H H 0.000 0.000
;
International Tables for Crystallography
(1992, Vol. C, Table 6.1.1.4)
;
O O 0.011 0.006
;
International Tables for Crystallography
(1992, Vol. C, Tables 4.2.6.8 and 6.1.1.4)
;

loop_
_geom_angle_atom_site_label_1
_geom_angle_atom_site_label_2
_geom_angle_atom_site_label_3
_geom_angle
_geom_angle_publ_flag
_geom_angle_site_symmetry_1
_geom_angle_site_symmetry_3
C(13) O(1) C(14) 107.9(4) yes . .
C(7) O(3) C(8) 118.3(5) yes . .
C(9) O(4) C(10) 118.4(4) yes . .
C(1) C(1) C(2) 118.4(11) yes 2_757 .
C(1) C(2) C(3) 121.7(10) yes . .
C(2) C(3) C(4) 110.1(6) yes . .
C(3) C(4) C(5) 112.8(4) yes . .
C(4) C(5) C(6) 111.4(4) yes . .
C(4) C(5) C(13) 117.2(4) yes . .
C(6) C(5) C(13) 100.5(4) yes . .
C(5) C(6) C(7) 124.1(5) yes . .
C(5) C(6) C(14) 109.5(6) yes . .
C(7) C(6) C(14) 126.1(7) yes . .
O(2) C(7) O(3) 122.4(6) yes . .
O(2) C(7) C(6) 127.1(7) yes . .
O(3) C(7) C(6) 110.5(6) yes . .
O(3) C(8) C(9) 109.8(4) yes . .
O(4) C(9) C(8) 108.0(4) yes . .
O(4) C(10) C(11) 123.3(7) yes . .
O(4) C(10) C(12) 116.7(5) yes . .
C(11) C(10) C(12) 120.0(5) yes . .
C(10) C(11) C(12) 120.0(8) yes . 2_757
C(10) C(12) C(11) 120.0(5) yes . 2_757
O(1) C(13) C(5) 103.7(5) yes . .
O(1) C(13) C(15) 107.3(5) yes . .
O(1) C(13) C(21) 105.2(4) yes . .
C(5) C(13) C(15) 115.6(4) yes . .
C(5) C(13) C(21) 113.3(5) yes . .
C(15) C(13) C(21) 110.8(5) yes . .
O(1) C(14) C(6) 114.8(6) yes . .
O(1) C(14) C(27) 113.3(5) yes . .
C(6) C(14) C(27) 131.8(6) yes . .
C(13) C(15) C(16) 121.1(7) yes . .
C(13) C(15) C(20) 119.8(7) yes . .
C(16) C(15) C(20) 119.0(6) yes . .
C(15) C(16) C(17) 120.3(8) yes . .
C(16) C(17) C(18) 120.8(12) yes . .
C(17) C(18) C(19) 119.6(9) yes . .
C(18) C(19) C(20) 119.9(10) yes . .
C(15) C(20) C(19) 120.2(9) yes . .
C(13) C(21) C(22) 118.7(7) yes . .
C(13) C(21) C(26) 124.5(5) yes . .
C(22) C(21) C(26) 116.8(7) yes . .
C(21) C(22) C(23) 121.6(10) yes . .
C(22) C(23) C(24) 121.3(9) yes . .
C(23) C(24) C(25) 118.2(8) yes . .
C(24) C(25) C(26) 121.9(9) yes . .
C(21) C(26) C(25) 120.1(6) yes . .
C(1) C(1) H(1) 122.4 no 2_757 .
C(1) C(1) H(2) 92.4 no 2_757 .
C(2) C(1) H(1) 114.9 no . .
C(2) C(1) H(2) 88.3 no . .
H(1) C(1) H(2) 109.5 no . .
C(1) C(2) H(3) 119.2 no . .
C(1) C(2) H(4) 90.2 no . .
C(3) C(2) H(3) 108.1 no . .
C(3) C(2) H(4) 104.7 no . .
H(3) C(2) H(4) 109.5 no . .
C(2) C(3) H(5) 111.2 no . .
C(2) C(3) H(6) 108.2 no . .
C(4) C(3) H(5) 108.9 no . .
C(4) C(3) H(6) 108.9 no . .
H(5) C(3) H(6) 109.5 no . .
C(3) C(4) H(7) 108.7 no . .
C(3) C(4) H(8) 108.6 no . .
C(5) C(4) H(7) 108.7 no . .
C(5) C(4) H(8) 108.6 no . .
H(7) C(4) H(8) 109.5 no . .
C(4) C(5) H(9) 109.0 no . .
C(6) C(5) H(9) 109.1 no . .
C(13) C(5) H(9) 109.2 no . .
O(3) C(8) H(10) 109.4 no . .
O(3) C(8) H(11) 109.3 no . .
C(9) C(8) H(10) 109.5 no . .
C(9) C(8) H(11) 109.3 no . .
H(10) C(8) H(11) 109.5 no . .
O(4) C(9) H(12) 109.8 no . .
O(4) C(9) H(13) 109.8 no . .
C(8) C(9) H(12) 109.8 no . .
C(8) C(9) H(13) 110.0 no . .
H(12) C(9) H(13) 109.5 no . .
C(10) C(11) H(14) 120.4 no . .
C(12) C(11) H(14) 119.6 no 2_757 .
C(10) C(12) H(15) 116.6 no . .
C(11) C(12) H(15) 123.4 no 2_757 .
C(15) C(16) H(20) 119.7 no . .
C(17) C(16) H(20) 120.0 no . .
C(16) C(17) H(19) 119.4 no . .
C(18) C(17) H(19) 119.8 no . .
C(17) C(18) H(18) 120.0 no . .
C(19) C(18) H(18) 120.3 no . .
C(18) C(19) H(17) 120.0 no . .
C(20) C(19) H(17) 120.0 no . .
C(15) C(20) H(16) 119.9 no . .
C(19) C(20) H(16) 119.9 no . .
C(21) C(22) H(21) 119.1 no . .
C(23) C(22) H(21) 119.3 no . .
C(22) C(23) H(22) 119.4 no . .
C(24) C(23) H(22) 119.3 no . .
C(23) C(24) H(23) 120.9 no . .
C(25) C(24) H(23) 120.9 no . .
C(24) C(25) H(24) 119.2 no . .
C(26) C(25) H(24) 118.9 no . .
C(21) C(26) H(25) 119.9 no . .
C(25) C(26) H(25) 120.0 no . .
C(14) C(27) H(26) 109.6 no . .
C(14) C(27) H(27) 109.4 no . .
C(14) C(27) H(28) 109.4 no . .
H(26) C(27) H(27) 109.5 no . .
H(26) C(27) H(28) 109.5 no . .
H(27) C(27) H(28) 109.5 no . .

loop_
_geom_bond_atom_site_label_1
_geom_bond_atom_site_label_2
_geom_bond_distance
_geom_bond_publ_flag
_geom_bond_site_symmetry_2
O(1) C(13) 1.483(8) yes .
O(1) C(14) 1.350(8) yes .
O(2) C(7) 1.204(9) yes .
O(3) C(7) 1.345(9) yes .
O(3) C(8) 1.432(7) yes .
O(4) C(9) 1.409(8) yes .
O(4) C(10) 1.391(6) yes .
C(1) C(1) 1.606(11) yes 2_757
C(1) C(2) 1.133(14) yes .
C(2) C(3) 1.542(8) yes .
C(3) C(4) 1.514(10) yes .
C(4) C(5) 1.533(5) yes .
C(5) C(6) 1.522(9) yes .
C(5) C(13) 1.574(7) yes .
C(6) C(7) 1.447(10) yes .
C(6) C(14) 1.319(9) yes .
C(8) C(9) 1.505(6) yes .
C(10) C(11) 1.376(10) yes .
C(10) C(12) 1.362(12) yes .
C(11) C(12) 1.374(9) yes 2_757
C(13) C(15) 1.509(8) yes .
C(13) C(21) 1.542(8) yes .
C(14) C(27) 1.501(9) yes .
C(15) C(16) 1.384(12) yes .
C(15) C(20) 1.377(12) yes .
C(16) C(17) 1.369(12) yes .
C(17) C(18) 1.358(19) yes .
C(18) C(19) 1.38(2) yes .
C(19) C(20) 1.381(11) yes .
C(21) C(22) 1.355(10) yes .
C(21) C(26) 1.348(12) yes .
C(22) C(23) 1.375(13) yes .
C(23) C(24) 1.318(17) yes .
C(24) C(25) 1.322(12) yes .
C(25) C(26) 1.395(11) yes .
C(1) H(1) 0.950 no .
C(1) H(2) 0.950 no .
C(2) H(3) 0.950 no .
C(2) H(4) 0.950 no .
C(3) H(5) 0.950 no .
C(3) H(6) 0.950 no .
C(4) H(7) 0.950 no .
C(4) H(8) 0.950 no .
C(5) H(9) 0.950 no .
C(8) H(10) 0.950 no .
C(8) H(11) 0.950 no .
C(9) H(12) 0.950 no .
C(9) H(13) 0.950 no .
C(11) H(14) 1.052 no .
C(12) H(15) 0.940 no .
C(16) H(20) 0.950 no .
C(17) H(19) 0.950 no .
C(18) H(18) 0.950 no .
C(19) H(17) 0.950 no .
C(20) H(16) 0.950 no .
C(22) H(21) 0.950 no .
C(23) H(22) 0.950 no .
C(24) H(23) 0.950 no .
C(25) H(24) 0.950 no .
C(26) H(25) 0.950 no .
C(27) H(26) 0.950 no .
C(27) H(27) 0.950 no .
C(27) H(28) 0.950 no .

loop_
_geom_contact_atom_site_label_1
_geom_contact_atom_site_label_2
_geom_contact_distance
_geom_contact_site_symmetry_2
O(2) O(2) 3.251(6) 7_656
O(2) O(3) 3.526(5) 7_656
O(2) C(7) 3.434(7) 7_656
O(2) C(8) 3.600(5) 7_656
O(2) C(9) 3.300(7) 2_756
O(3) O(2) 3.526(5) 7_656
O(3) C(11) 3.508(9) 8_454
O(3) C(12) 3.511(9) 7_657
C(7) O(2) 3.434(7) 7_656
C(8) O(2) 3.600(5) 7_656
C(9) O(2) 3.300(7) 2_756
C(11) O(3) 3.508(9) 8_555
C(12) O(3) 3.511(9) 7_657
O(1) H(18) 2.924 4_564
O(1) H(19) 3.153 4_564
O(2) H(10) 3.310 7_656
O(2) H(11) 3.414 7_656
O(2) H(12) 3.445 2_756
O(2) H(13) 2.442 2_756
O(2) H(14) 2.973 2_756
O(3) H(14) 2.803 8_454
O(3) H(15) 2.923 7_657
O(4) H(15) 2.718 7_657
O(4) H(24) 3.248 8_555
C(1) H(17) 3.583 3_767
C(1) H(17) 3.594 4_565
C(1) H(23) 3.483 2_656
C(2) H(26) 3.315 2_756
C(3) H(23) 3.588 2_656
C(3) H(24) 3.046 2_656
C(7) H(13) 3.480 2_756
C(7) H(14) 3.439 8_454
C(8) H(14) 3.438 8_454
C(8) H(15) 3.295 7_657
C(8) H(27) 3.319 7_656
C(8) H(28) 3.454 7_656
C(9) H(11) 3.574 2_756
C(9) H(15) 3.588 7_657
C(10) H(24) 3.300 8_555
C(10) H(25) 3.386 8_555
C(11) H(9) 3.307 8_555
C(11) H(10) 3.579 8_555
C(11) H(25) 3.033 8_555
C(12) H(5) 3.404 7_657
C(12) H(9) 3.317 7_657
C(12) H(10) 3.505 7_657
C(12) H(24) 3.567 8_555
C(12) H(25) 3.347 7_657
C(14) H(18) 3.532 4_564
C(16) H(22) 3.304 3_666
C(17) H(21) 3.250 4_565
C(17) H(22) 3.046 3_666
C(18) H(16) 3.391 4_565
C(18) H(17) 3.316 3_767
C(18) H(22) 3.492 3_666
C(18) H(26) 3.295 4_565
C(19) H(2) 3.584 3_767
C(19) H(17) 3.481 3_767
C(19) H(18) 3.510 3_767
C(20) H(18) 3.482 4_564
C(20) H(19) 3.378 4_564
C(22) H(19) 3.353 4_564
C(23) H(28) 3.570 2_655
C(24) H(1) 3.453 2_656
C(24) H(6) 3.426 2_656
C(24) H(20) 3.531 2_656
C(24) H(28) 3.150 2_655
C(25) H(5) 3.453 2_656
C(25) H(6) 3.294 2_656
C(25) H(12) 3.124 8_454
C(25) H(20) 3.306 2_656
C(25) H(25) 3.530 2_656
C(26) H(12) 3.166 8_454
C(27) H(3) 3.009 2_756
C(27) H(10) 3.060 7_656
C(27) H(18) 3.231 4_564
C(27) H(23) 3.543 2_655
H(1) C(24) 3.453 2_656
H(1) H(17) 3.203 4_565
H(1) H(23) 2.559 2_656
H(1) H(26) 3.207 1_556
H(1) H(28) 3.443 1_556
H(2) C(19) 3.584 3_767
H(2) H(17) 2.763 3_767
H(2) H(17) 3.514 4_565
H(2) H(26) 3.114 2_756
H(3) C(27) 3.009 2_756
H(3) H(26) 2.486 2_756
H(3) H(27) 2.702 2_756
H(3) H(28) 3.507 2_756
H(5) C(12) 3.404 7_657
H(5) C(25) 3.453 2_656
H(5) H(15) 2.828 7_657
H(5) H(23) 3.596 2_656
H(5) H(24) 2.566 2_656
H(6) C(24) 3.426 2_656
H(6) C(25) 3.294 2_656
H(6) H(23) 2.944 2_656
H(6) H(24) 2.670 2_656
H(7) H(26) 3.365 2_756
H(7) H(27) 3.362 2_756
H(8) H(26) 3.087 2_756
H(9) C(11) 3.307 8_454
H(9) C(12) 3.317 7_657
H(9) H(14) 3.016 8_454
H(9) H(15) 3.071 7_657
H(9) H(24) 3.515 2_656
H(10) O(2) 3.310 7_656
H(10) C(11) 3.579 8_454
H(10) C(12) 3.505 7_657
H(10) C(27) 3.060 7_656
H(10) H(14) 3.032 8_454
H(10) H(15) 2.980 7_657
H(10) H(27) 2.544 7_656
H(10) H(28) 2.750 7_656
H(11) O(2) 3.414 7_656
H(11) C(9) 3.574 2_756
H(11) H(11) 3.207 2_756
H(11) H(12) 3.324 2_756
H(11) H(13) 3.182 2_756
H(11) H(27) 3.327 7_656
H(11) H(28) 3.337 7_656
H(12) O(2) 3.445 2_756
H(12) C(25) 3.124 8_555
H(12) C(26) 3.166 8_555
H(12) H(11) 3.324 2_756
H(12) H(24) 3.115 8_555
H(12) H(25) 3.221 8_555
H(13) O(2) 2.442 2_756
H(13) C(7) 3.480 2_756
H(13) H(11) 3.182 2_756
H(13) H(27) 3.546 2_756
H(14) O(2) 2.973 2_756
H(14) O(3) 2.803 8_555
H(14) C(7) 3.439 8_555
H(14) C(8) 3.438 8_555
H(14) H(9) 3.016 8_555
H(14) H(10) 3.032 8_555
H(14) H(25) 3.141 8_555
H(14) H(27) 3.418 2_756
H(15) O(3) 2.923 7_657
H(15) O(4) 2.718 7_657
H(15) C(8) 3.295 7_657
H(15) C(9) 3.588 7_657
H(15) H(5) 2.828 7_657
H(15) H(9) 3.071 7_657
H(15) H(10) 2.980 7_657
H(15) H(15) 3.054 7_657
H(16) C(18) 3.391 4_564
H(16) H(16) 3.189 2_756
H(16) H(17) 3.436 2_756
H(16) H(18) 2.712 4_564
H(16) H(19) 3.182 4_564
H(17) C(1) 3.583 3_767
H(17) C(1) 3.594 4_564
H(17) C(18) 3.316 3_767
H(17) C(19) 3.481 3_767
H(17) H(1) 3.203 4_564
H(17) H(2) 2.763 3_767
H(17) H(2) 3.514 4_564
H(17) H(16) 3.436 2_756
H(17) H(17) 3.226 2_756
H(17) H(17) 3.416 3_767
H(17) H(18) 3.106 3_767
H(18) O(1) 2.924 4_565
H(18) C(14) 3.532 4_565
H(18) C(19) 3.510 3_767
H(18) C(20) 3.482 4_565
H(18) C(27) 3.231 4_565
H(18) H(16) 2.712 4_565
H(18) H(17) 3.106 3_767
H(18) H(26) 2.536 4_565
H(18) H(28) 3.361 4_565
H(19) O(1) 3.153 4_565
H(19) C(20) 3.378 4_565
H(19) C(22) 3.353 4_565
H(19) H(16) 3.182 4_565
H(19) H(21) 2.417 4_565
H(19) H(22) 3.099 3_666
H(19) H(23) 3.571 2_656
H(20) C(24) 3.531 2_656
H(20) C(25) 3.306 2_656
H(20) H(22) 3.520 3_666
H(20) H(23) 3.569 2_656
H(20) H(24) 3.210 2_656
H(21) C(17) 3.250 4_564
H(21) H(19) 2.417 4_564
H(21) H(22) 3.181 2_655
H(22) C(16) 3.304 3_666
H(22) C(17) 3.046 3_666
H(22) C(18) 3.492 3_666
H(22) H(19) 3.099 3_666
H(22) H(20) 3.520 3_666
H(22) H(21) 3.181 2_655
H(22) H(28) 3.502 2_655
H(23) C(1) 3.483 2_656
H(23) C(3) 3.588 2_656
H(23) C(27) 3.543 2_655
H(23) H(1) 2.559 2_656
H(23) H(5) 3.596 2_656
H(23) H(6) 2.944 2_656
H(23) H(19) 3.571 2_656
H(23) H(20) 3.569 2_656
H(23) H(26) 3.509 2_655
H(23) H(28) 2.766 2_655
H(24) O(4) 3.248 8_454
H(24) C(3) 3.046 2_656
H(24) C(10) 3.300 8_454
H(24) C(12) 3.567 8_454
H(24) H(5) 2.566 2_656
H(24) H(6) 2.670 2_656
H(24) H(9) 3.515 2_656
H(24) H(12) 3.115 8_454
H(24) H(20) 3.210 2_656
H(24) H(25) 3.014 2_656
H(25) C(10) 3.386 8_454
H(25) C(11) 3.033 8_454
H(25) C(12) 3.347 7_657
H(25) C(25) 3.530 2_656
H(25) H(12) 3.221 8_454
H(25) H(14) 3.141 8_454
H(25) H(24) 3.014 2_656
H(25) H(25) 3.160 2_656
H(26) C(2) 3.315 2_756
H(26) C(18) 3.295 4_564
H(26) H(1) 3.207 1_554
H(26) H(2) 3.114 2_756
H(26) H(3) 2.486 2_756
H(26) H(7) 3.365 2_756
H(26) H(8) 3.087 2_756
H(26) H(18) 2.536 4_564
H(26) H(23) 3.509 2_655
H(27) C(8) 3.319 7_656
H(27) H(3) 2.702 2_756
H(27) H(7) 3.362 2_756
H(27) H(10) 2.544 7_656
H(27) H(11) 3.327 7_656
H(27) H(13) 3.546 2_756
H(27) H(14) 3.418 2_756
H(28) C(8) 3.454 7_656
H(28) C(23) 3.570 2_655
H(28) C(24) 3.150 2_655
H(28) H(1) 3.443 1_554
H(28) H(3) 3.507 2_756
H(28) H(10) 2.750 7_656
H(28) H(11) 3.337 7_656
H(28) H(18) 3.361 4_564
H(28) H(22) 3.502 2_655
H(28) H(23) 2.766 2_655

loop_
_geom_torsion_atom_site_label_1
_geom_torsion_atom_site_label_2
_geom_torsion_atom_site_label_3
_geom_torsion_atom_site_label_4
_geom_torsion
_geom_torsion_site_symmetry_1
_geom_torsion_site_symmetry_3
_geom_torsion_site_symmetry_4
C(13) O(1) C(14) C(6) -9.1(5) . . .
C(13) O(1) C(14) C(27) 172.6(3) . . .
C(14) O(1) C(13) C(5) 17.3(4) . . .
C(14) O(1) C(13) C(15) 140.0(4) . . .
C(14) O(1) C(13) C(21) -101.9(4) . . .
C(7) O(3) C(8) C(9) 115.8(5) . . .
C(8) O(3) C(7) O(2) 9.0(7) . . .
C(8) O(3) C(7) C(6) -172.2(3) . . .
C(9) O(4) C(10) C(11) 8.2(7) . . .
C(9) O(4) C(10) C(12) -171.7(4) . . .
C(10) O(4) C(9) C(8) -179.3(4) . . .
C(1) C(1) C(2) C(3) -175.3(9) 2_757 . .
C(2) C(1) C(1) C(2) -83.0(17) . 2_757 2_757
C(1) C(2) C(3) C(4) 131.5(12) . . .
C(2) C(3) C(4) C(5) 177.1(5) . . .
C(3) C(4) C(5) C(6) -153.7(5) . . .
C(3) C(4) C(5) C(13) 91.4(6) . . .
C(4) C(5) C(6) C(7) 63.2(7) . . .
C(4) C(5) C(6) C(14) -110.9(5) . . .
C(4) C(5) C(13) O(1) 102.8(5) . . .
C(4) C(5) C(13) C(15) -14.3(9) . . .
C(4) C(5) C(13) C(21) -143.7(6) . . .
C(6) C(5) C(13) O(1) -18.1(4) . . .
C(6) C(5) C(13) C(15) -135.2(6) . . .
C(6) C(5) C(13) C(21) 95.4(6) . . .
C(13) C(5) C(6) C(7) -171.9(5) . . .
C(13) C(5) C(6) C(14) 14.0(5) . . .
C(5) C(6) C(7) O(2) -168.8(5) . . .
C(5) C(6) C(7) O(3) 12.5(7) . . .
C(5) C(6) C(14) O(1) -3.9(6) . . .
C(5) C(6) C(14) C(27) 174.0(4) . . .
C(7) C(6) C(14) O(1) -177.9(4) . . .
C(7) C(6) C(14) C(27) 0.0(9) . . .
C(14) C(6) C(7) O(2) 4.4(9) . . .
C(14) C(6) C(7) O(3) -174.3(4) . . .
O(3) C(8) C(9) O(4) 69.4(6) . . .
O(4) C(10) C(11) C(12) -179.0(4) . . 2_757
O(4) C(10) C(12) C(11) 179.4(4) . . 2_757
C(11) C(10) C(12) C(11) -0.5(7) . . 2_757
C(12) C(10) C(11) C(12) 1.0(7) . . 2_757
C(10) C(11) C(12) C(10) -0.4(7) . 2_757 2_757
O(1) C(13) C(15) C(16) 158.4(5) . . .
O(1) C(13) C(15) C(20) -25.0(6) . . .
O(1) C(13) C(21) C(22) -43.4(8) . . .
O(1) C(13) C(21) C(26) 139.5(7) . . .
C(5) C(13) C(15) C(16) -86.6(7) . . .
C(5) C(13) C(15) C(20) 90.0(7) . . .
C(5) C(13) C(21) C(22) -155.9(7) . . .
C(5) C(13) C(21) C(26) 26.9(10) . . .
C(15) C(13) C(21) C(22) 72.3(9) . . .
C(15) C(13) C(21) C(26) -104.9(8) . . .
C(21) C(13) C(15) C(16) 44.0(7) . . .
C(21) C(13) C(15) C(20) -139.4(6) . . .
C(13) C(15) C(16) C(17) 176.3(6) . . .
C(13) C(15) C(20) C(19) -177.3(6) . . .
C(16) C(15) C(20) C(19) -0.6(9) . . .
C(20) C(15) C(16) C(17) -0.4(9) . . .
C(15) C(16) C(17) C(18) -0.2(9) . . .
C(16) C(17) C(18) C(19) 1.6(14) . . .
C(17) C(18) C(19) C(20) -2.6(13) . . .
C(18) C(19) C(20) C(15) 2.1(11) . . .
C(13) C(21) C(22) C(23) -177.1(8) . . .
C(13) C(21) C(26) C(25) 177.0(7) . . .
C(22) C(21) C(26) C(25) -0.1(9) . . .
C(26) C(21) C(22) C(23) 0.3(10) . . .
C(21) C(22) C(23) C(24) 1.3(17) . . .
C(22) C(23) C(24) C(25) -2.9(17) . . .
C(23) C(24) C(25) C(26) 3.0(16) . . .
C(24) C(25) C(26) C(21) -1.5(14) . . .

loop_
_cod_changelog_entry_id
_cod_changelog_entry_author
_cod_changelog_entry_date
_cod_changelog_entry_text
1 'Vaitkus, Antanas' 2024-11-17T19:29:13+02:00
;
 Replaced the '$B%((B' character sequence with the backslash character ('\')
 in multiple data values.
;
